data_9007828
loop_
_publ_author_name
'Dommann, A.'
'Vetsch, H.'
'Hulliger, F.'

_publ_section_title
;
 Structure of LaCr(CN)6.5H2O
;
_journal_name_full 'Acta Crystallographica, Section C'
_journal_page_first 1994
_journal_page_last 1996
_journal_paper_doi 10.1107/S0108270190002694
_journal_volume 46
_journal_year 1990
_chemical_formula_structural LaCr(CN)6.5H2O
_chemical_formula_sum 'C6 Cr La N6 O5'
_space_group_IT_number 176
_symmetry_space_group_name_Hall '-P 6c'
_symmetry_space_group_name_H-M 'P 63/m'
_cell_angle_alpha 90
_cell_angle_beta 90
_cell_angle_gamma 120
_cell_length_a 7.7053
_cell_length_b 7.7053
_cell_length_c 14.8155
_cell_formula_units_Z 2
_cell_volume 761.774
_database_code_amcsd 0010190
_exptl_crystal_density_diffrn 1.862
_cod_original_formula_sum 'La Cr C6 N6 O5'
_cod_database_code 9007828
_amcsd_formula_title LaCr(CN)6.5H2O

loop_
_space_group_symop_operation_xyz
x,y,z
-x+y,-x,1/2-z
x-y,x,1/2+z
y,-x+y,-z
-y,x-y,z
x,y,1/2-z
-x,-y,1/2+z
x-y,x,-z
-x+y,-x,z
-y,x-y,1/2-z
y,-x+y,1/2+z
-x,-y,-z

loop_
_atom_site_label
_atom_site_fract_x
_atom_site_fract_y
_atom_site_fract_z
_atom_site_U_iso_or_equiv
La 0.33333 0.66667 0.25000 0.01200
Cr 0.00000 0.00000 0.00000 0.01200
C 0.10920 0.25160 0.08070 0.02700
N 0.21990 0.83020 0.12540 0.04500
O1 0.33333 0.66667 0.90970 0.06900
O2 0.48900 0.43650 0.25000 0.05800

loop_
_cod_related_entry_id
_cod_related_entry_database
_cod_related_entry_code
1 AMCSD 0010190
